data_2020539
loop_
_publ_author_name
'Minyaev, Mikhail E.'
'Vinogradov, Alexandr A.'
'Roitershtein, Dmitrii M.'
'Lyssenko, Konstantin A.'
'Ananyev, Ivan V.'
'Nifant'ev, Ilya E.'

_publ_section_title
;
 Di- and triphenylacetate complexes of yttrium and europium
;
_journal_coeditor_code SK3627
_journal_issue 7
_journal_name_full 'Acta Crystallographica Section C'
_journal_page_first 578
_journal_page_last 584
_journal_paper_doi 10.1107/S2053229616009748
_journal_volume 72
_journal_year 2016
_chemical_formula_iupac '[Eu (C14 H11 O2)6 (C4 H10 O2)2]'
_chemical_formula_moiety 'C92 H86 Eu2 O16'
_chemical_formula_sum 'C92 H86 Eu2 O16'
_chemical_formula_weight 1751.52
_chemical_name_common
;
hexakis(diphenylacetato)-bis(1,2-dimethoxyethane)-di-europium
;
_chemical_name_systematic
Tetrakis(\m-2,2-diphenylacetato)-\k^4^<i>O</i>:<i>O</i>';\k^3^<i>O</i>,<i>O</i>':<i>O</i>';\k^3^<i>O</i>:<i>O</i>,<i>O</i>'-bis[(1,2-dimethoxyethane-\k^2^<i>O</i>,<i>O</i>')(2,2-diphenylacetato-\k^2^<i>O</i>,<i>O</i>')europium(III)]
_space_group_crystal_system monoclinic
_space_group_IT_number 14
_space_group_name_Hall '-P 2ybc'
_space_group_name_H-M_alt 'P 1 21/c 1'
_symmetry_cell_setting monoclinic
_symmetry_space_group_name_Hall '-P 2ybc'
_symmetry_space_group_name_H-M 'P 1 21/c 1'
_atom_sites_solution_hydrogens geom
_atom_sites_solution_primary direct
_atom_sites_solution_secondary difmap
_audit_creation_method SHELXL-2014/7
_cell_angle_alpha 90
_cell_angle_beta 95.5100(10)
_cell_angle_gamma 90
_cell_formula_units_Z 2
_cell_length_a 12.0922(6)
_cell_length_b 13.9102(7)
_cell_length_c 23.1235(12)
_cell_measurement_reflns_used 615
_cell_measurement_temperature 120(2)
_cell_measurement_theta_max 25
_cell_measurement_theta_min 3
_cell_volume 3871.5(3)
_computing_cell_refinement
;
SAINT (Bruker, 2008)
;
_computing_data_collection
;
<i>APEX2</i> (Bruker, 2008)
;
_computing_data_reduction
;
SAINT (Bruker, 2008)
;
_computing_molecular_graphics
;
SHELXTL (Sheldrick, 2008a)
;
_computing_publication_material
;
SHELXTL (Sheldrick, 2008a) and publCIF (Westrip, 2010)
;
_computing_structure_refinement
;
SHELXL2014 (Sheldrick, 2015)
;
_computing_structure_solution
;
SHELXS2013 (Sheldrick, 2008a)
;
_diffrn_ambient_temperature 120(2)
_diffrn_measured_fraction_theta_full 1.000
_diffrn_measured_fraction_theta_max 1.000
_diffrn_measurement_device_type 'Bruker APEXII CCD area-detector'
_diffrn_measurement_method '\w scans'
_diffrn_radiation_monochromator graphite
_diffrn_radiation_source 'fine-focus sealed tube'
_diffrn_radiation_type MoK\a
_diffrn_radiation_wavelength 0.71073
_diffrn_reflns_av_R_equivalents 0.0522
_diffrn_reflns_limit_h_max 15
_diffrn_reflns_limit_h_min -15
_diffrn_reflns_limit_k_max 17
_diffrn_reflns_limit_k_min -17
_diffrn_reflns_limit_l_max 29
_diffrn_reflns_limit_l_min -29
_diffrn_reflns_number 41231
_diffrn_reflns_theta_full 25.242
_diffrn_reflns_theta_max 27.102
_diffrn_reflns_theta_min 1.711
_exptl_absorpt_coefficient_mu 1.675
_exptl_absorpt_correction_T_max 0.735
_exptl_absorpt_correction_T_min 0.602
_exptl_absorpt_correction_type multi-scan
_exptl_absorpt_process_details
;
(SADABS; Sheldrick, 1997)
;
_exptl_crystal_colour colorless
_exptl_crystal_density_diffrn 1.502
_exptl_crystal_density_method 'not measured'
_exptl_crystal_description prism
_exptl_crystal_F_000 1784
_exptl_crystal_size_max 0.32
_exptl_crystal_size_mid 0.24
_exptl_crystal_size_min 0.21
_refine_diff_density_max 2.469
_refine_diff_density_min -1.599
_refine_ls_extinction_method none
_refine_ls_goodness_of_fit_ref 1.023
_refine_ls_hydrogen_treatment constr
_refine_ls_matrix_type full
_refine_ls_number_parameters 508
_refine_ls_number_reflns 8555
_refine_ls_number_restraints 10
_refine_ls_restrained_S_all 1.036
_refine_ls_R_factor_all 0.0543
_refine_ls_R_factor_gt 0.0384
_refine_ls_shift/su_max 0.002
_refine_ls_shift/su_mean 0.000
_refine_ls_structure_factor_coef Fsqd
_refine_ls_weighting_details 'w=1/[\s^2^(Fo^2^)+(0.0464P)^2^+3.2899P] where P=(Fo^2^+2Fc^2^)/3'
_refine_ls_weighting_scheme calc
_refine_ls_wR_factor_gt 0.0846
_refine_ls_wR_factor_ref 0.0905
_reflns_number_gt 6792
_reflns_number_total 8555
_reflns_threshold_expression 'I > 2\s(I)'
_cod_data_source_file sk3627sup1.cif
_cod_data_source_block mol-1
_cod_depositor_comments 'Adding full bibliography for 2020539--2020541.cif.'
_cod_original_sg_symbol_H-M 'P 21/c'
_cod_database_code 2020539
_cod_database_fobs_code 2020539
_shelx_space_group_comment
;
The symmetry employed for this shelxl refinement is uniquely defined
by the following loop, which should always be used as a source of
symmetry information in preference to the above space-group names.
They are only intended as comments.
;
_shelx_estimated_absorpt_t_min 0.616
_shelx_estimated_absorpt_t_max 0.720

loop_
_space_group_symop_operation_xyz
'x, y, z'
'-x, y+1/2, -z+1/2'
'-x, -y, -z'
'x, -y-1/2, z-1/2'

loop_
_atom_site_type_symbol
_atom_site_label
_atom_site_fract_x
_atom_site_fract_y
_atom_site_fract_z
_atom_site_U_iso_or_equiv
_atom_site_adp_type
_atom_site_calc_flag
_atom_site_occupancy
_atom_site_disorder_assembly
_atom_site_disorder_group
Eu Eu1 -0.07606(2) 0.10805(2) 0.53511(2) 0.02187(6) Uani d 1 . .
O O1 -0.2546(3) 0.1672(3) 0.49435(18) 0.0451(10) Uani d 0.806(2) A 1
O O2 -0.1170(2) 0.2603(2) 0.47325(12) 0.0358(8) Uani d 0.806(2) A 1
C C1 -0.2143(4) 0.2441(4) 0.4764(3) 0.0228(10) Uani d 0.806(2) A 1
C C2 -0.3013(4) 0.3247(3) 0.46065(19) 0.0258(9) Uani d 0.806(2) A 1
H H2 -0.3763 0.2953 0.4625 0.031 Uiso calc 0.806(2) A 1
C C3 -0.2898(3) 0.4053(2) 0.50661(14) 0.0291(11) Uani d 0.806(2) A 1
C C4 -0.3858(2) 0.4347(3) 0.53022(17) 0.0484(14) Uani d 0.806(2) A 1
H H4 -0.4547 0.4045 0.5185 0.058 Uiso calc 0.806(2) A 1
C C5 -0.3807(3) 0.5083(3) 0.57105(19) 0.0584(18) Uani d 0.806(2) A 1
H H5 -0.4463 0.5284 0.5872 0.070 Uiso calc 0.806(2) A 1
C C6 -0.2798(4) 0.5525(3) 0.58825(18) 0.0527(14) Uani d 0.806(2) A 1
H H6 -0.2764 0.6028 0.6162 0.063 Uiso calc 0.806(2) A 1
C C7 -0.1839(3) 0.5231(3) 0.56464(18) 0.0507(15) Uani d 0.806(2) A 1
H H7 -0.1150 0.5533 0.5764 0.061 Uiso calc 0.806(2) A 1
C C8 -0.1889(2) 0.4495(3) 0.52382(16) 0.0408(13) Uani d 0.806(2) A 1
H H8 -0.1234 0.4294 0.5077 0.049 Uiso calc 0.806(2) A 1
C C9 -0.2974(3) 0.3629(3) 0.39856(11) 0.0253(10) Uani d 0.806(2) A 1
C C10 -0.3921(3) 0.3577(3) 0.35957(17) 0.0346(12) Uani d 0.806(2) A 1
H H10 -0.4583 0.3300 0.3713 0.042 Uiso calc 0.806(2) A 1
C C11 -0.3901(3) 0.3929(4) 0.30343(14) 0.0437(17) Uani d 0.806(2) A 1
H H11 -0.4549 0.3893 0.2768 0.052 Uiso calc 0.806(2) A 1
C C12 -0.2933(3) 0.4333(4) 0.28626(11) 0.0403(17) Uani d 0.806(2) A 1
H H12 -0.2920 0.4574 0.2479 0.048 Uiso calc 0.806(2) A 1
C C13 -0.1986(3) 0.4385(3) 0.32525(15) 0.0362(14) Uani d 0.806(2) A 1
H H13 -0.1325 0.4662 0.3135 0.043 Uiso calc 0.806(2) A 1
C C14 -0.2006(3) 0.4033(3) 0.38140(13) 0.0290(11) Uani d 0.806(2) A 1
H H14 -0.1359 0.4069 0.4080 0.035 Uiso calc 0.806(2) A 1
O O1' -0.2078(8) 0.2227(15) 0.4814(13) 0.0451(10) Uani d 0.194(2) A 2
O O2' -0.0179(7) 0.2569(8) 0.4790(6) 0.0358(8) Uani d 0.194(2) A 2
C C1' -0.1170(2) 0.2603(2) 0.47325(12) 0.0228(10) Uani d 0.194(2) A 2
C C2' -0.1595(13) 0.3663(7) 0.4503(5) 0.0258(9) Uani d 0.194(2) A 2
H H2' -0.0894 0.3970 0.4398 0.031 Uiso calc 0.194(2) A 2
C C3' -0.2011(13) 0.4393(10) 0.4948(6) 0.0291(11) Uani d 0.194(2) A 2
C C4' -0.2991(13) 0.4149(12) 0.5181(8) 0.0484(14) Uani d 0.194(2) A 2
H H4' -0.3424 0.3624 0.5024 0.058 Uiso calc 0.194(2) A 2
C C5' -0.3338(14) 0.4674(14) 0.5642(8) 0.0584(18) Uani d 0.194(2) A 2
H H5' -0.4008 0.4507 0.5801 0.070 Uiso calc 0.194(2) A 2
C C6' -0.2704(17) 0.5442(13) 0.5871(7) 0.0527(14) Uani d 0.194(2) A 2
H H6' -0.2941 0.5801 0.6186 0.063 Uiso calc 0.194(2) A 2
C C7' -0.1724(16) 0.5686(11) 0.5638(8) 0.0507(15) Uani d 0.194(2) A 2
H H7' -0.1291 0.6212 0.5795 0.061 Uiso calc 0.194(2) A 2
C C8' -0.1377(12) 0.5162(11) 0.5177(7) 0.0408(13) Uani d 0.194(2) A 2
H H8' -0.0707 0.5328 0.5018 0.049 Uiso calc 0.194(2) A 2
C C9' -0.2398(14) 0.3798(12) 0.3934(6) 0.0253(10) Uani d 0.194(2) A 2
C C10' -0.3455(16) 0.3395(11) 0.3875(7) 0.0346(12) Uani d 0.194(2) A 2
H H10' -0.3723 0.3062 0.4193 0.042 Uiso calc 0.194(2) A 2
C C11' -0.4119(11) 0.3478(16) 0.3353(9) 0.0437(17) Uani d 0.194(2) A 2
H H11' -0.4842 0.3203 0.3313 0.052 Uiso calc 0.194(2) A 2
C C12' -0.3727(18) 0.3964(19) 0.2889(6) 0.0403(17) Uani d 0.194(2) A 2
H H12' -0.4182 0.4021 0.2532 0.048 Uiso calc 0.194(2) A 2
C C13' -0.267(2) 0.4367(17) 0.2947(7) 0.0362(14) Uani d 0.194(2) A 2
H H13' -0.2402 0.4699 0.2630 0.043 Uiso calc 0.194(2) A 2
C C14' -0.2006(13) 0.4284(13) 0.3469(9) 0.0290(11) Uani d 0.194(2) A 2
H H14' -0.1283 0.4559 0.3509 0.035 Uiso calc 0.194(2) A 2
O O3 0.0023(2) 0.04093(18) 0.62973(10) 0.0276(6) Uani d 1 . .
O O4 0.0485(3) -0.03996(19) 0.55479(11) 0.0356(7) Uani d 1 . .
C C15 0.0435(3) -0.0315(3) 0.60920(15) 0.0242(8) Uani d 1 . .
C C16 0.0877(3) -0.1152(2) 0.64734(14) 0.0226(7) Uani d 1 . .
H H16 0.1137 -0.1654 0.6208 0.027 Uiso calc 1 . .
C C17 0.1864(3) -0.0901(2) 0.69071(14) 0.0213(7) Uani d 1 . .
C C18 0.2538(3) -0.1655(3) 0.71199(15) 0.0266(8) Uani d 1 . .
H H18 0.2387 -0.2287 0.6977 0.032 Uiso calc 1 . .
C C19 0.3418(3) -0.1506(3) 0.75320(16) 0.0294(8) Uani d 1 . .
H H19 0.3867 -0.2034 0.7671 0.035 Uiso calc 1 . .
C C20 0.3652(3) -0.0596(3) 0.77454(16) 0.0308(9) Uani d 1 . .
H H20 0.4257 -0.0490 0.8032 0.037 Uiso calc 1 . .
C C21 0.2995(4) 0.0154(3) 0.7536(2) 0.0429(11) Uani d 1 . .
H H21 0.3148 0.0783 0.7682 0.051 Uiso calc 1 . .
C C22 0.2110(4) 0.0012(3) 0.71161(18) 0.0350(9) Uani d 1 . .
H H22 0.1673 0.0544 0.6972 0.042 Uiso calc 1 . .
C C23 -0.0039(3) -0.1607(2) 0.67888(14) 0.0222(7) Uani d 1 . .
C C24 -0.0234(3) -0.2582(3) 0.67293(18) 0.0329(9) Uani d 1 . .
H H24 0.0156 -0.2942 0.6465 0.039 Uiso calc 1 . .
C C25 -0.0985(4) -0.3045(3) 0.7046(2) 0.0403(10) Uani d 1 . .
H H25 -0.1101 -0.3718 0.7002 0.048 Uiso calc 1 . .
C C26 -0.1565(3) -0.2531(3) 0.74264(19) 0.0354(9) Uani d 1 . .
H H26 -0.2077 -0.2847 0.7649 0.043 Uiso calc 1 . .
C C27 -0.1399(3) -0.1553(3) 0.74813(16) 0.0281(8) Uani d 1 . .
H H27 -0.1810 -0.1194 0.7737 0.034 Uiso calc 1 . .
C C28 -0.0640(3) -0.1089(3) 0.71671(15) 0.0266(8) Uani d 1 . .
H H28 -0.0529 -0.0416 0.7210 0.032 Uiso calc 1 . .
O O5 0.0972(3) 0.1517(2) 0.51648(14) 0.0254(7) Uani d 0.806(2) A 1
O O6 0.1850(3) 0.0391(2) 0.46825(13) 0.0235(7) Uani d 0.806(2) A 1
C C29 0.1768(4) 0.1217(3) 0.49019(18) 0.0211(9) Uani d 0.806(2) A 1
C C30 0.2697(3) 0.1952(3) 0.48521(18) 0.0214(9) Uani d 0.806(2) A 1
H H30 0.2329 0.2528 0.4660 0.026 Uiso calc 0.806(2) A 1
C C31 0.3152(3) 0.2283(2) 0.54571(10) 0.0232(10) Uani d 0.806(2) A 1
C C32 0.3287(3) 0.3259(2) 0.55731(14) 0.0308(11) Uani d 0.806(2) A 1
H H32 0.3117 0.3716 0.5273 0.037 Uiso calc 0.806(2) A 1
C C33 0.3670(3) 0.35647(18) 0.61286(18) 0.0359(14) Uani d 0.806(2) A 1
H H33 0.3762 0.4232 0.6208 0.043 Uiso calc 0.806(2) A 1
C C34 0.3919(3) 0.2895(3) 0.65682(11) 0.0388(14) Uani d 0.806(2) A 1
H H34 0.4181 0.3104 0.6948 0.047 Uiso calc 0.806(2) A 1
C C35 0.3784(3) 0.1920(3) 0.64522(14) 0.0354(14) Uani d 0.806(2) A 1
H H35 0.3953 0.1462 0.6753 0.043 Uiso calc 0.806(2) A 1
C C36 0.3400(3) 0.16134(16) 0.58967(17) 0.0312(11) Uani d 0.806(2) A 1
H H36 0.3308 0.0947 0.5817 0.037 Uiso calc 0.806(2) A 1
C C37 0.3568(3) 0.1631(3) 0.44555(16) 0.0236(10) Uani d 0.806(2) A 1
C C38 0.3292(3) 0.1670(4) 0.38584(17) 0.0446(19) Uani d 0.806(2) A 1
H H38 0.2589 0.1914 0.3707 0.054 Uiso calc 0.806(2) A 1
C C39 0.4045(3) 0.1354(4) 0.34822(13) 0.0416(17) Uani d 0.806(2) A 1
H H39 0.3857 0.1381 0.3074 0.050 Uiso calc 0.806(2) A 1
C C40 0.5074(3) 0.0998(3) 0.37032(15) 0.0362(12) Uani d 0.806(2) A 1
H H40 0.5589 0.0782 0.3446 0.043 Uiso calc 0.806(2) A 1
C C41 0.5350(3) 0.0959(3) 0.43003(16) 0.0432(14) Uani d 0.806(2) A 1
H H41 0.6053 0.0715 0.4451 0.052 Uiso calc 0.806(2) A 1
C C42 0.4597(3) 0.1275(3) 0.46764(13) 0.0343(14) Uani d 0.806(2) A 1
H H42 0.4785 0.1248 0.5085 0.041 Uiso calc 0.806(2) A 1
O O5' 0.1386(11) 0.1205(9) 0.5389(6) 0.0254(7) Uani d 0.194(2) A 2
O O6' 0.2007(11) -0.0080(8) 0.4957(6) 0.0235(7) Uani d 0.194(2) A 2
C C29' 0.2138(10) 0.0730(9) 0.5186(7) 0.0211(9) Uani d 0.194(2) A 2
C C30' 0.3334(11) 0.1102(13) 0.5266(7) 0.0214(9) Uani d 0.194(2) A 2
H H30' 0.3810 0.0565 0.5436 0.026 Uiso calc 0.194(2) A 2
C C31' 0.3499(14) 0.1930(11) 0.5671(7) 0.0232(10) Uani d 0.194(2) A 2
C C32' 0.3418(15) 0.2882(14) 0.5487(5) 0.0308(11) Uani d 0.194(2) A 2
H H32' 0.3255 0.3025 0.5086 0.037 Uiso calc 0.194(2) A 2
C C33' 0.3575(17) 0.3623(8) 0.5890(9) 0.0359(14) Uani d 0.194(2) A 2
H H33' 0.3519 0.4273 0.5764 0.043 Uiso calc 0.194(2) A 2
C C34' 0.3813(14) 0.3413(12) 0.6476(7) 0.0388(14) Uani d 0.194(2) A 2
H H34' 0.3920 0.3919 0.6751 0.047 Uiso calc 0.194(2) A 2
C C35' 0.3895(15) 0.2461(15) 0.6660(5) 0.0354(14) Uani d 0.194(2) A 2
H H35' 0.4057 0.2318 0.7061 0.043 Uiso calc 0.194(2) A 2
C C36' 0.3738(16) 0.1720(9) 0.6257(9) 0.0312(11) Uani d 0.194(2) A 2
H H36' 0.3793 0.1070 0.6382 0.037 Uiso calc 0.194(2) A 2
C C37' 0.370(2) 0.1308(15) 0.4634(10) 0.0236(10) Uani d 0.194(2) A 2
C C38' 0.299(2) 0.1692(19) 0.4244(12) 0.0446(19) Uani d 0.194(2) A 2
H H38' 0.2288 0.1960 0.4302 0.054 Uiso calc 0.194(2) A 2
C C39' 0.342(3) 0.164(3) 0.3786(15) 0.0416(17) Uani d 0.194(2) A 2
H H39' 0.2866 0.1769 0.3474 0.050 Uiso calc 0.194(2) A 2
C C40' 0.436(3) 0.146(2) 0.3576(13) 0.0362(12) Uani d 0.194(2) A 2
H H40' 0.4497 0.1572 0.3184 0.043 Uiso calc 0.194(2) A 2
C C41' 0.514(2) 0.109(2) 0.4007(13) 0.0432(14) Uani d 0.194(2) A 2
H H41' 0.5867 0.0892 0.3936 0.052 Uiso calc 0.194(2) A 2
C C42' 0.476(3) 0.106(2) 0.4516(12) 0.0343(14) Uani d 0.194(2) A 2
H H42' 0.5250 0.0835 0.4833 0.041 Uiso calc 0.194(2) A 2
C C43 -0.3225(4) 0.0980(4) 0.6067(2) 0.0479(12) Uani d 1 . .
H H43A -0.3246 0.0377 0.5846 0.072 Uiso calc 1 . .
H H43B -0.3730 0.1446 0.5863 0.072 Uiso calc 1 . .
H H43C -0.3457 0.0858 0.6455 0.072 Uiso calc 1 . .
O O7 -0.2130(2) 0.1351(2) 0.61178(14) 0.0501(9) Uani d 1 . .
C C44 -0.1991(5) 0.2145(4) 0.6472(2) 0.0557(14) Uani d 1 . .
H H44A -0.2164 0.1960 0.6867 0.067 Uiso calc 1 . .
H H44B -0.2536 0.2640 0.6327 0.067 Uiso calc 1 . .
C C45 -0.0925(4) 0.2556(4) 0.6513(2) 0.0575(15) Uani d 1 . .
H H45A -0.0981 0.3235 0.6635 0.069 Uiso calc 1 . .
H H45B -0.0449 0.2216 0.6820 0.069 Uiso calc 1 . .
O O8 -0.0415(3) 0.25250(19) 0.59987(11) 0.0366(7) Uani d 1 . .
C C46 0.0516(4) 0.3144(3) 0.59644(18) 0.0388(10) Uani d 1 . .
H H46A 0.0724 0.3151 0.5565 0.058 Uiso calc 1 . .
H H46B 0.1143 0.2911 0.6227 0.058 Uiso calc 1 . .
H H46C 0.0321 0.3797 0.6077 0.058 Uiso calc 1 . .

loop_
_atom_site_aniso_label
_atom_site_aniso_U_11
_atom_site_aniso_U_22
_atom_site_aniso_U_33
_atom_site_aniso_U_12
_atom_site_aniso_U_13
_atom_site_aniso_U_23
Eu1 0.02954(11) 0.02123(9) 0.01414(9) 0.00756(8) -0.00151(6) -0.00247(7)
O1 0.033(2) 0.032(2) 0.068(3) -0.0042(16) -0.0097(18) 0.0178(18)
O2 0.035(2) 0.039(2) 0.035(2) 0.0023(17) 0.0080(15) 0.0006(16)
C1 0.035(3) 0.021(3) 0.012(2) -0.008(2) 0.0019(18) -0.0016(19)
C2 0.024(2) 0.028(2) 0.026(2) 0.0005(19) 0.0032(17) -0.0007(18)
C3 0.036(3) 0.024(2) 0.027(3) 0.006(2) 0.001(2) 0.0045(19)
C4 0.047(3) 0.055(4) 0.046(3) 0.000(3) 0.014(3) -0.009(3)
C5 0.070(5) 0.063(4) 0.047(4) 0.007(4) 0.028(3) -0.015(3)
C6 0.092(4) 0.037(3) 0.031(2) 0.010(3) 0.012(3) -0.009(2)
C7 0.071(4) 0.039(4) 0.042(3) -0.002(3) 0.002(3) -0.007(3)
C8 0.045(3) 0.034(3) 0.044(3) 0.003(2) 0.006(2) -0.011(3)
C9 0.026(3) 0.023(2) 0.026(2) 0.010(2) -0.004(2) -0.0038(17)
C10 0.033(3) 0.027(2) 0.043(3) 0.007(2) -0.003(2) -0.011(2)
C11 0.052(3) 0.032(3) 0.043(4) 0.026(3) -0.017(3) -0.013(3)
C12 0.071(5) 0.027(3) 0.020(2) 0.014(3) -0.013(3) 0.000(2)
C13 0.063(4) 0.021(2) 0.023(3) 0.008(2) -0.003(2) 0.006(2)
C14 0.039(3) 0.023(2) 0.024(3) 0.007(2) -0.002(2) 0.0066(19)
O1' 0.033(2) 0.032(2) 0.068(3) -0.0042(16) -0.0097(18) 0.0178(18)
O2' 0.035(2) 0.039(2) 0.035(2) 0.0023(17) 0.0080(15) 0.0006(16)
C1' 0.035(3) 0.021(3) 0.012(2) -0.008(2) 0.0019(18) -0.0016(19)
C2' 0.024(2) 0.028(2) 0.026(2) 0.0005(19) 0.0032(17) -0.0007(18)
C3' 0.036(3) 0.024(2) 0.027(3) 0.006(2) 0.001(2) 0.0045(19)
C4' 0.047(3) 0.055(4) 0.046(3) 0.000(3) 0.014(3) -0.009(3)
C5' 0.070(5) 0.063(4) 0.047(4) 0.007(4) 0.028(3) -0.015(3)
C6' 0.092(4) 0.037(3) 0.031(2) 0.010(3) 0.012(3) -0.009(2)
C7' 0.071(4) 0.039(4) 0.042(3) -0.002(3) 0.002(3) -0.007(3)
C8' 0.045(3) 0.034(3) 0.044(3) 0.003(2) 0.006(2) -0.011(3)
C9' 0.026(3) 0.023(2) 0.026(2) 0.010(2) -0.004(2) -0.0038(17)
C10' 0.033(3) 0.027(2) 0.043(3) 0.007(2) -0.003(2) -0.011(2)
C11' 0.052(3) 0.032(3) 0.043(4) 0.026(3) -0.017(3) -0.013(3)
C12' 0.071(5) 0.027(3) 0.020(2) 0.014(3) -0.013(3) 0.000(2)
C13' 0.063(4) 0.021(2) 0.023(3) 0.008(2) -0.003(2) 0.006(2)
C14' 0.039(3) 0.023(2) 0.024(3) 0.007(2) -0.002(2) 0.0066(19)
O3 0.0422(16) 0.0249(13) 0.0155(12) 0.0111(12) 0.0019(11) 0.0010(10)
O4 0.0623(19) 0.0292(14) 0.0146(13) 0.0179(14) -0.0004(12) 0.0006(10)
C15 0.033(2) 0.0236(18) 0.0161(17) 0.0017(15) 0.0006(14) 0.0002(14)
C16 0.0321(19) 0.0200(16) 0.0152(16) 0.0063(15) -0.0001(13) -0.0004(13)
C17 0.0248(18) 0.0247(18) 0.0152(16) 0.0003(14) 0.0053(13) 0.0024(13)
C18 0.032(2) 0.0221(18) 0.0254(19) -0.0010(16) -0.0002(15) 0.0041(15)
C19 0.026(2) 0.032(2) 0.030(2) 0.0019(16) 0.0021(16) 0.0094(16)
C20 0.028(2) 0.038(2) 0.025(2) -0.0030(17) -0.0031(15) -0.0019(17)
C21 0.044(3) 0.032(2) 0.050(3) 0.003(2) -0.007(2) -0.015(2)
C22 0.039(2) 0.0242(19) 0.040(2) 0.0081(17) -0.0070(18) -0.0041(17)
C23 0.0259(19) 0.0216(18) 0.0178(17) 0.0014(14) -0.0044(13) 0.0001(13)
C24 0.034(2) 0.0242(19) 0.041(2) 0.0022(17) 0.0063(17) -0.0054(17)
C25 0.043(3) 0.021(2) 0.058(3) -0.0056(18) 0.013(2) -0.0039(19)
C26 0.030(2) 0.034(2) 0.043(2) -0.0047(18) 0.0073(18) 0.0068(18)
C27 0.027(2) 0.028(2) 0.029(2) 0.0006(16) 0.0017(15) -0.0032(15)
C28 0.033(2) 0.0210(17) 0.0254(18) -0.0009(16) -0.0015(15) -0.0030(15)
O5 0.0248(19) 0.0225(17) 0.0296(19) 0.0011(13) 0.0060(14) -0.0078(13)
O6 0.0262(16) 0.0223(16) 0.0226(17) -0.0023(13) 0.0063(13) -0.0030(12)
C29 0.024(2) 0.021(2) 0.017(2) -0.0009(17) -0.0015(16) 0.0000(15)
C30 0.021(2) 0.023(2) 0.020(2) -0.0002(17) 0.0011(16) -0.0018(16)
C31 0.019(2) 0.025(3) 0.026(3) -0.0029(19) 0.0051(18) -0.0051(19)
C32 0.029(3) 0.026(3) 0.037(3) -0.006(2) 0.0020(19) -0.008(2)
C33 0.034(3) 0.033(2) 0.040(4) -0.004(2) 0.000(3) -0.018(2)
C34 0.027(3) 0.058(4) 0.031(3) -0.006(3) 0.001(2) -0.013(3)
C35 0.030(3) 0.050(4) 0.025(3) 0.000(3) -0.001(2) -0.004(2)
C36 0.037(3) 0.036(3) 0.021(3) 0.002(2) 0.002(2) -0.001(2)
C37 0.025(2) 0.020(3) 0.026(3) 0.001(2) 0.004(2) 0.0024(18)
C38 0.036(4) 0.054(4) 0.044(4) 0.004(3) 0.006(3) -0.017(3)
C39 0.043(4) 0.059(4) 0.023(3) -0.002(3) 0.003(2) 0.001(3)
C40 0.040(3) 0.038(3) 0.034(3) -0.001(2) 0.018(2) 0.001(2)
C41 0.030(3) 0.059(4) 0.041(4) 0.010(3) 0.003(3) -0.001(3)
C42 0.033(3) 0.049(4) 0.022(3) 0.007(2) 0.006(2) 0.000(2)
O5' 0.0248(19) 0.0225(17) 0.0296(19) 0.0011(13) 0.0060(14) -0.0078(13)
O6' 0.0262(16) 0.0223(16) 0.0226(17) -0.0023(13) 0.0063(13) -0.0030(12)
C29' 0.024(2) 0.021(2) 0.017(2) -0.0009(17) -0.0015(16) 0.0000(15)
C30' 0.021(2) 0.023(2) 0.020(2) -0.0002(17) 0.0011(16) -0.0018(16)
C31' 0.019(2) 0.025(3) 0.026(3) -0.0029(19) 0.0051(18) -0.0051(19)
C32' 0.029(3) 0.026(3) 0.037(3) -0.006(2) 0.0020(19) -0.008(2)
C33' 0.034(3) 0.033(2) 0.040(4) -0.004(2) 0.000(3) -0.018(2)
C34' 0.027(3) 0.058(4) 0.031(3) -0.006(3) 0.001(2) -0.013(3)
C35' 0.030(3) 0.050(4) 0.025(3) 0.000(3) -0.001(2) -0.004(2)
C36' 0.037(3) 0.036(3) 0.021(3) 0.002(2) 0.002(2) -0.001(2)
C37' 0.025(2) 0.020(3) 0.026(3) 0.001(2) 0.004(2) 0.0024(18)
C38' 0.036(4) 0.054(4) 0.044(4) 0.004(3) 0.006(3) -0.017(3)
C39' 0.043(4) 0.059(4) 0.023(3) -0.002(3) 0.003(2) 0.001(3)
C40' 0.040(3) 0.038(3) 0.034(3) -0.001(2) 0.018(2) 0.001(2)
C41' 0.030(3) 0.059(4) 0.041(4) 0.010(3) 0.003(3) -0.001(3)
C42' 0.033(3) 0.049(4) 0.022(3) 0.007(2) 0.006(2) 0.000(2)
C43 0.044(3) 0.052(3) 0.049(3) -0.007(2) 0.016(2) -0.021(2)
O7 0.0248(16) 0.072(2) 0.053(2) 0.0056(15) 0.0029(13) -0.0413(17)
C44 0.085(4) 0.048(3) 0.039(3) -0.022(3) 0.034(3) -0.022(2)
C45 0.040(3) 0.094(4) 0.040(3) -0.005(3) 0.011(2) -0.045(3)
O8 0.0604(19) 0.0252(14) 0.0264(15) -0.0073(13) 0.0163(13) -0.0082(11)
C46 0.046(3) 0.037(2) 0.033(2) -0.004(2) 0.0036(18) -0.0110(18)

loop_
_atom_type_symbol
_atom_type_description
_atom_type_scat_dispersion_real
_atom_type_scat_dispersion_imag
_atom_type_scat_source
C C 0.0033 0.0016 'International Tables Vol C Tables 4.2.6.8 and 6.1.1.4'
H H 0.0000 0.0000 'International Tables Vol C Tables 4.2.6.8 and 6.1.1.4'
Eu Eu -0.1578 3.6682 'International Tables Vol C Tables 4.2.6.8 and 6.1.1.4'
O O 0.0106 0.0060 'International Tables Vol C Tables 4.2.6.8 and 6.1.1.4'

loop_
_geom_angle_atom_site_label_1
_geom_angle_atom_site_label_2
_geom_angle_atom_site_label_3
_geom_angle_site_symmetry_1
_geom_angle_site_symmetry_3
_geom_angle
O6' Eu1 O4 3_556 3_556 66.0(3)
O5 Eu1 O4 . 3_556 74.08(11)
O5 Eu1 O1 . . 130.07(13)
O4 Eu1 O1 3_556 . 89.39(12)
O5 Eu1 O6 . 3_556 136.79(10)
O4 Eu1 O6 3_556 3_556 75.73(10)
O1 Eu1 O6 . 3_556 79.21(11)
O6' Eu1 O3 3_556 . 104.3(4)
O5 Eu1 O3 . . 89.24(11)
O4 Eu1 O3 3_556 . 123.83(8)
O1 Eu1 O3 . . 136.33(12)
O6 Eu1 O3 3_556 . 82.60(10)
O6' Eu1 O1' 3_556 . 81.6(6)
O4 Eu1 O1' 3_556 . 87.4(8)
O3 Eu1 O1' . . 148.2(7)
O6' Eu1 O8 3_556 . 142.6(3)
O5 Eu1 O8 . . 78.18(10)
O4 Eu1 O8 3_556 . 145.39(9)
O1 Eu1 O8 . . 92.95(12)
O6 Eu1 O8 3_556 . 138.55(9)
O3 Eu1 O8 . . 75.42(9)
O1' Eu1 O8 . . 81.2(7)
O6' Eu1 O4 3_556 . 85.4(4)
O5 Eu1 O4 . . 73.17(11)
O4 Eu1 O4 3_556 . 72.61(9)
O1 Eu1 O4 . . 146.09(11)
O6 Eu1 O4 3_556 . 68.73(10)
O3 Eu1 O4 . . 51.23(8)
O1' Eu1 O4 . . 159.3(8)
O8 Eu1 O4 . . 118.29(9)
O6' Eu1 O7 3_556 . 81.0(3)
O5 Eu1 O7 . . 139.71(10)
O4 Eu1 O7 3_556 . 146.11(10)
O1 Eu1 O7 . . 66.92(13)
O6 Eu1 O7 3_556 . 76.23(10)
O3 Eu1 O7 . . 70.32(10)
O1' Eu1 O7 . . 80.0(6)
O8 Eu1 O7 . . 63.47(9)
O4 Eu1 O7 . . 113.69(10)
O6' Eu1 C1' 3_556 . 105.1(4)
O4 Eu1 C1' 3_556 . 82.86(9)
O3 Eu1 C1' . . 146.64(9)
O1' Eu1 C1' . . 28.4(2)
O8 Eu1 C1' . . 71.70(9)
O4 Eu1 C1' . . 146.73(9)
O7 Eu1 C1' . . 99.25(10)
O5 Eu1 O2 . . 78.79(11)
O4 Eu1 O2 3_556 . 82.86(9)
O1 Eu1 O2 . . 52.19(11)
O6 Eu1 O2 3_556 . 126.85(10)
O3 Eu1 O2 . . 146.64(9)
O8 Eu1 O2 . . 71.70(9)
O4 Eu1 O2 . . 146.73(9)
O7 Eu1 O2 . . 99.25(10)
C1 O1 Eu1 . . 93.3(3)
C1 O2 Eu1 . . 87.1(3)
O2 C1 O1 . . 126.0(5)
O2 C1 C2 . . 119.5(4)
O1 C1 C2 . . 114.4(4)
O2 C1 Eu1 . . 67.3(3)
O1 C1 Eu1 . . 59.8(3)
C2 C1 Eu1 . . 164.2(4)
C9 C2 C3 . . 112.6(4)
C9 C2 C1 . . 112.8(4)
C3 C2 C1 . . 110.4(4)
C9 C2 H2 . . 106.9
C3 C2 H2 . . 106.9
C1 C2 H2 . . 106.9
C4 C3 C8 . . 120.0
C4 C3 C2 . . 117.5(3)
C8 C3 C2 . . 122.5(3)
C5 C4 C3 . . 120.0
C5 C4 H4 . . 120.0
C3 C4 H4 . . 120.0
C4 C5 C6 . . 120.0
C4 C5 H5 . . 120.0
C6 C5 H5 . . 120.0
C7 C6 C5 . . 120.0
C7 C6 H6 . . 120.0
C5 C6 H6 . . 120.0
C6 C7 C8 . . 120.0
C6 C7 H7 . . 120.0
C8 C7 H7 . . 120.0
C7 C8 C3 . . 120.0
C7 C8 H8 . . 120.0
C3 C8 H8 . . 120.0
C10 C9 C14 . . 120.0
C10 C9 C2 . . 119.4(3)
C14 C9 C2 . . 120.6(3)
C9 C10 C11 . . 120.0
C9 C10 H10 . . 120.0
C11 C10 H10 . . 120.0
C10 C11 C12 . . 120.0
C10 C11 H11 . . 120.0
C12 C11 H11 . . 120.0
C11 C12 C13 . . 120.0
C11 C12 H12 . . 120.0
C13 C12 H12 . . 120.0
C14 C13 C12 . . 120.0
C14 C13 H13 . . 120.0
C12 C13 H13 . . 120.0
C13 C14 C9 . . 120.0
C13 C14 H14 . . 120.0
C9 C14 H14 . . 120.0
C1' O1' Eu1 . . 79.3(5)
C1' O2' Eu1 . . 76.6(4)
O2' C1' O1' . . 148.8(7)
O2' C1' C2' . . 110.7(8)
O1' C1' C2' . . 100.0(9)
O2' C1' Eu1 . . 76.6(4)
O1' C1' Eu1 . . 72.3(5)
C2' C1' Eu1 . . 163.7(5)
C3' C2' C9' . . 105.2(11)
C3' C2' C1' . . 119.0(10)
C9' C2' C1' . . 122.0(10)
C3' C2' H2' . . 102.5
C9' C2' H2' . . 102.5
C1' C2' H2' . . 102.5
C4' C3' C8' . . 120.0
C4' C3' C2' . . 115.9(11)
C8' C3' C2' . . 123.4(11)
C5' C4' C3' . . 120.0
C5' C4' H4' . . 120.0
C3' C4' H4' . . 120.0
C6' C5' C4' . . 120.0
C6' C5' H5' . . 120.0
C4' C5' H5' . . 120.0
C5' C6' C7' . . 120.0
C5' C6' H6' . . 120.0
C7' C6' H6' . . 120.0
C8' C7' C6' . . 120.0
C8' C7' H7' . . 120.0
C6' C7' H7' . . 120.0
C7' C8' C3' . . 120.0
C7' C8' H8' . . 120.0
C3' C8' H8' . . 120.0
C10' C9' C14' . . 120.0
C10' C9' C2' . . 121.4(16)
C14' C9' C2' . . 118.4(16)
C11' C10' C9' . . 120.0
C11' C10' H10' . . 120.0
C9' C10' H10' . . 120.0
C10' C11' C12' . . 120.0
C10' C11' H11' . . 120.0
C12' C11' H11' . . 120.0
C13' C12' C11' . . 120.0
C13' C12' H12' . . 120.0
C11' C12' H12' . . 120.0
C12' C13' C14' . . 120.0
C12' C13' H13' . . 120.0
C14' C13' H13' . . 120.0
C13' C14' C9' . . 120.0
C13' C14' H14' . . 120.0
C9' C14' H14' . . 120.0
C15 O3 Eu1 . . 95.8(2)
C15 O4 Eu1 . 3_556 160.5(2)
C15 O4 Eu1 . . 91.1(2)
Eu1 O4 Eu1 3_556 . 107.39(9)
O3 C15 O4 . . 120.9(3)
O3 C15 C16 . . 122.0(3)
O4 C15 C16 . . 117.0(3)
O3 C15 Eu1 . . 58.86(18)
O4 C15 Eu1 . . 62.80(18)
C16 C15 Eu1 . . 169.9(3)
C23 C16 C17 . . 109.9(3)
C23 C16 C15 . . 111.4(3)
C17 C16 C15 . . 114.4(3)
C23 C16 H16 . . 106.9
C17 C16 H16 . . 106.9
C15 C16 H16 . . 106.9
C22 C17 C18 . . 118.1(3)
C22 C17 C16 . . 124.8(3)
C18 C17 C16 . . 117.1(3)
C19 C18 C17 . . 121.4(3)
C19 C18 H18 . . 119.3
C17 C18 H18 . . 119.3
C18 C19 C20 . . 120.3(4)
C18 C19 H19 . . 119.8
C20 C19 H19 . . 119.8
C21 C20 C19 . . 118.7(4)
C21 C20 H20 . . 120.7
C19 C20 H20 . . 120.7
C20 C21 C22 . . 121.4(4)
C20 C21 H21 . . 119.3
C22 C21 H21 . . 119.3
C17 C22 C21 . . 120.1(4)
C17 C22 H22 . . 120.0
C21 C22 H22 . . 120.0
C24 C23 C28 . . 118.4(3)
C24 C23 C16 . . 119.1(3)
C28 C23 C16 . . 122.4(3)
C25 C24 C23 . . 121.4(4)
C25 C24 H24 . . 119.3
C23 C24 H24 . . 119.3
C26 C25 C24 . . 119.9(4)
C26 C25 H25 . . 120.1
C24 C25 H25 . . 120.1
C25 C26 C27 . . 119.5(4)
C25 C26 H26 . . 120.2
C27 C26 H26 . . 120.2
C26 C27 C28 . . 120.6(4)
C26 C27 H27 . . 119.7
C28 C27 H27 . . 119.7
C27 C28 C23 . . 120.1(3)
C27 C28 H28 . . 119.9
C23 C28 H28 . . 119.9
C29 O5 Eu1 . . 140.2(3)
C29 O6 Eu1 . 3_556 135.6(3)
O5 C29 O6 . . 126.1(4)
O5 C29 C30 . . 114.5(4)
O6 C29 C30 . . 119.3(4)
C31 C30 C37 . . 115.5(3)
C31 C30 C29 . . 109.6(3)
C37 C30 C29 . . 113.8(3)
C31 C30 H30 . . 105.7
C37 C30 H30 . . 105.7
C29 C30 H30 . . 105.7
C32 C31 C36 . . 120.0
C32 C31 C30 . . 119.8(3)
C36 C31 C30 . . 120.1(3)
C31 C32 C33 . . 120.0
C31 C32 H32 . . 120.0
C33 C32 H32 . . 120.0
C32 C33 C34 . . 120.0
C32 C33 H33 . . 120.0
C34 C33 H33 . . 120.0
C35 C34 C33 . . 120.0
C35 C34 H34 . . 120.0
C33 C34 H34 . . 120.0
C34 C35 C36 . . 120.0
C34 C35 H35 . . 120.0
C36 C35 H35 . . 120.0
C35 C36 C31 . . 120.0
C35 C36 H36 . . 120.0
C31 C36 H36 . . 120.0
C38 C37 C42 . . 120.0
C38 C37 C30 . . 118.1(3)
C42 C37 C30 . . 121.9(3)
C37 C38 C39 . . 120.0
C37 C38 H38 . . 120.0
C39 C38 H38 . . 120.0
C40 C39 C38 . . 120.0
C40 C39 H39 . . 120.0
C38 C39 H39 . . 120.0
C39 C40 C41 . . 120.0
C39 C40 H40 . . 120.0
C41 C40 H40 . . 120.0
C42 C41 C40 . . 120.0
C42 C41 H41 . . 120.0
C40 C41 H41 . . 120.0
C41 C42 C37 . . 120.0
C41 C42 H42 . . 120.0
C37 C42 H42 . . 120.0
C29' O5' Eu1 . . 135.5(10)
C29' O6' Eu1 . 3_556 142.3(11)
O6' C29' O5' . . 124.6(13)
O6' C29' C30' . . 115.9(12)
O5' C29' C30' . . 119.2(12)
C30' C29' Eu1 . 3_556 139.8(9)
C31' C30' C29' . . 114.0(13)
C31' C30' C37' . . 113.9(15)
C29' C30' C37' . . 107.1(14)
C31' C30' H30' . . 107.1
C29' C30' H30' . . 107.1
C37' C30' H30' . . 107.1
C32' C31' C36' . . 120.0
C32' C31' C30' . . 123.0(16)
C36' C31' C30' . . 117.0(16)
C33' C32' C31' . . 120.0
C33' C32' H32' . . 120.0
C31' C32' H32' . . 120.0
C32' C33' C34' . . 120.0
C32' C33' H33' . . 120.0
C34' C33' H33' . . 120.0
C33' C34' C35' . . 120.0
C33' C34' H34' . . 120.0
C35' C34' H34' . . 120.0
C36' C35' C34' . . 120.0
C36' C35' H35' . . 120.0
C34' C35' H35' . . 120.0
C35' C36' C31' . . 120.0
C35' C36' H36' . . 120.0
C31' C36' H36' . . 120.0
C38' C37' C42' . . 122(3)
C38' C37' C30' . . 119(2)
C42' C37' C30' . . 119(2)
C42' C37' C39' . . 86.6(19)
C30' C37' C39' . . 153.9(18)
C39' C38' C37' . . 106(3)
C39' C38' H38' . . 127.1
C37' C38' H38' . . 127.1
C38' C39' C40' . . 142(3)
C40' C39' C37' . . 104(2)
C38' C39' H39' . . 108.9
C40' C39' H39' . . 108.9
C37' C39' H39' . . 145.7
C39' C40' C41' . . 111(2)
C39' C40' H40' . . 124.5
C41' C40' H40' . . 124.5
C42' C41' C40' . . 112(2)
C42' C41' H41' . . 123.8
C40' C41' H41' . . 123.8
C41' C42' C37' . . 126(3)
C41' C42' H42' . . 117.1
C37' C42' H42' . . 117.1
O7 C43 H43A . . 109.5
O7 C43 H43B . . 109.5
H43A C43 H43B . . 109.5
O7 C43 H43C . . 109.5
H43A C43 H43C . . 109.5
H43B C43 H43C . . 109.5
C44 O7 C43 . . 113.8(3)
C44 O7 Eu1 . . 118.6(3)
C43 O7 Eu1 . . 123.3(2)
O7 C44 C45 . . 115.3(4)
O7 C44 H44A . . 108.5
C45 C44 H44A . . 108.5
O7 C44 H44B . . 108.5
C45 C44 H44B . . 108.5
H44A C44 H44B . . 107.5
O8 C45 C44 . . 114.1(4)
O8 C45 H45A . . 108.7
C44 C45 H45A . . 108.7
O8 C45 H45B . . 108.7
C44 C45 H45B . . 108.7
H45A C45 H45B . . 107.6
C45 O8 C46 . . 116.5(3)
C45 O8 Eu1 . . 118.1(3)
C46 O8 Eu1 . . 122.4(2)
O8 C46 H46A . . 109.5
O8 C46 H46B . . 109.5
H46A C46 H46B . . 109.5
O8 C46 H46C . . 109.5
H46A C46 H46C . . 109.5
H46B C46 H46C . . 109.5

loop_
_geom_bond_atom_site_label_1
_geom_bond_atom_site_label_2
_geom_bond_site_symmetry_2
_geom_bond_distance
Eu1 O1 . 2.416(3)
Eu1 O1' . 2.499(10)
Eu1 O2 . 2.577(3)
Eu1 O3 . 2.482(2)
Eu1 O4 . 2.566(3)
Eu1 O4 3_556 2.337(3)
Eu1 O5 . 2.262(3)
Eu1 O6 3_556 2.432(3)
Eu1 O6' 3_556 2.124(11)
Eu1 O7 . 2.567(3)
Eu1 O8 . 2.517(3)
Eu1 C1' . 2.577(3)
O1 C1 . 1.263(6)
O2 C1 . 1.207(6)
C1 C2 . 1.557(7)
C2 C9 . 1.536(5)
C2 C3 . 1.542(5)
C2 H2 . 1.0000
C3 C4 . 1.3900
C3 C8 . 1.3900
C4 C5 . 1.3900
C4 H4 . 0.9500
C5 C6 . 1.3900
C5 H5 . 0.9500
C6 C7 . 1.3900
C6 H6 . 0.9500
C7 C8 . 1.3900
C7 H7 . 0.9500
C8 H8 . 0.9500
C9 C10 . 1.3900
C9 C14 . 1.3900
C10 C11 . 1.3900
C10 H10 . 0.9500
C11 C12 . 1.3900
C11 H11 . 0.9500
C12 C13 . 1.3900
C12 H12 . 0.9500
C13 C14 . 1.3900
C13 H13 . 0.9500
C14 H14 . 0.9500
O1' C1' . 1.247(10)
O2' C1' . 1.193(8)
C1' C2' . 1.633(9)
C2' C3' . 1.563(9)
C2' C9' . 1.571(9)
C2' H2' . 1.0000
C3' C4' . 1.3900
C3' C8' . 1.3900
C4' C5' . 1.3900
C4' H4' . 0.9500
C5' C6' . 1.3900
C5' H5' . 0.9500
C6' C7' . 1.3900
C6' H6' . 0.9500
C7' C8' . 1.3900
C7' H7' . 0.9500
C8' H8' . 0.9500
C9' C10' . 1.3900
C9' C14' . 1.3900
C10' C11' . 1.3900
C10' H10' . 0.9500
C11' C12' . 1.3900
C11' H11' . 0.9500
C12' C13' . 1.3900
C12' H12' . 0.9500
C13' C14' . 1.3900
C13' H13' . 0.9500
C14' H14' . 0.9500
O3 C15 . 1.239(4)
O4 C15 . 1.271(4)
O4 Eu1 3_556 2.337(3)
C15 C16 . 1.526(5)
C16 C23 . 1.520(5)
C16 C17 . 1.525(5)
C16 H16 . 1.0000
C17 C22 . 1.381(5)
C17 C18 . 1.389(5)
C18 C19 . 1.374(5)
C18 H18 . 0.9500
C19 C20 . 1.379(6)
C19 H19 . 0.9500
C20 C21 . 1.371(6)
C20 H20 . 0.9500
C21 C22 . 1.388(6)
C21 H21 . 0.9500
C22 H22 . 0.9500
C23 C24 . 1.382(5)
C23 C28 . 1.391(5)
C24 C25 . 1.379(6)
C24 H24 . 0.9500
C25 C26 . 1.377(6)
C25 H25 . 0.9500
C26 C27 . 1.379(5)
C26 H26 . 0.9500
C27 C28 . 1.384(5)
C27 H27 . 0.9500
C28 H28 . 0.9500
O5 C29 . 1.258(5)
O6 C29 . 1.264(5)
O6 Eu1 3_556 2.432(3)
C29 C30 . 1.531(6)
C30 C31 . 1.525(5)
C30 C37 . 1.528(5)
C30 H30 . 1.0000
C31 C32 . 1.3900
C31 C36 . 1.3900
C32 C33 . 1.3900
C32 H32 . 0.9500
C33 C34 . 1.3900
C33 H33 . 0.9500
C34 C35 . 1.3900
C34 H34 . 0.9500
C35 C36 . 1.3900
C35 H35 . 0.9500
C36 H36 . 0.9500
C37 C38 . 1.3900
C37 C42 . 1.3900
C38 C39 . 1.3900
C38 H38 . 0.9500
C39 C40 . 1.3900
C39 H39 . 0.9500
C40 C41 . 1.3900
C40 H40 . 0.9500
C41 C42 . 1.3900
C41 H41 . 0.9500
C42 H42 . 0.9500
O5' C29' . 1.251(9)
O6' C29' . 1.248(9)
O6' Eu1 3_556 2.124(11)
C29' C30' . 1.531(9)
C29' Eu1 3_556 3.203(11)
C30' C31' . 1.485(19)
C30' C37' . 1.59(3)
C30' H30' . 1.0000
C31' C32' . 1.3900
C31' C36' . 1.3900
C32' C33' . 1.3900
C32' H32' . 0.9500
C33' C34' . 1.3900
C33' H33' . 0.9500
C34' C35' . 1.3900
C34' H34' . 0.9500
C35' C36' . 1.3900
C35' H35' . 0.9500
C36' H36' . 0.9500
C37' C38' . 1.30(3)
C37' C42' . 1.38(4)
C38' C39' . 1.22(4)
C38' H38' . 0.9500
C39' C40' . 1.30(4)
C39' H39' . 0.9500
C40' C41' . 1.40(4)
C40' H40' . 0.9500
C41' C42' . 1.31(4)
C41' H41' . 0.9500
C42' H42' . 0.9500
C43 O7 . 1.416(5)
C43 H43A . 0.9800
C43 H43B . 0.9800
C43 H43C . 0.9800
O7 C44 . 1.375(5)
C44 C45 . 1.404(7)
C44 H44A . 0.9900
C44 H44B . 0.9900
C45 O8 . 1.393(5)
C45 H45A . 0.9900
C45 H45B . 0.9900
O8 C46 . 1.426(5)
C46 H46A . 0.9800
C46 H46B . 0.9800
C46 H46C . 0.9800

loop_
_geom_hbond_atom_site_label_D
_geom_hbond_atom_site_label_H
_geom_hbond_atom_site_label_A
_geom_hbond_site_symmetry_A
_geom_hbond_distance_DH
_geom_hbond_distance_HA
_geom_hbond_distance_DA
_geom_hbond_angle_DHA
C16 H16 O2 3_556 1.00 2.55 3.488(4) 157
C43 H43A O6 3_556 0.98 2.43 3.155(5) 131
C43 H43A O6' 3_556 0.98 2.53 3.164(12) 122
C46 H46A O2' . 0.98 2.16 2.878(14) 129
C46 H46A O5 . 0.98 2.48 3.007(5) 113

loop_
_geom_torsion_atom_site_label_1
_geom_torsion_atom_site_label_2
_geom_torsion_atom_site_label_3
_geom_torsion_atom_site_label_4
_geom_torsion_site_symmetry_1
_geom_torsion_site_symmetry_4
_geom_torsion
Eu1 O2 C1 O1 . . -12.3(6)
Eu1 O2 C1 C2 . . 164.1(5)
Eu1 O1 C1 O2 . . 13.1(7)
Eu1 O1 C1 C2 . . -163.5(4)
O2 C1 C2 C9 . . 57.7(7)
O1 C1 C2 C9 . . -125.5(5)
Eu1 C1 C2 C9 . . 169.6(11)
O2 C1 C2 C3 . . -69.2(6)
O1 C1 C2 C3 . . 107.6(5)
Eu1 C1 C2 C3 . . 42.7(14)
C9 C2 C3 C4 . . 103.4(4)
C1 C2 C3 C4 . . -129.6(3)
C9 C2 C3 C8 . . -75.4(4)
C1 C2 C3 C8 . . 51.6(5)
C8 C3 C4 C5 . . 0.0
C2 C3 C4 C5 . . -178.8(4)
C3 C4 C5 C6 . . 0.0
C4 C5 C6 C7 . . 0.0
C5 C6 C7 C8 . . 0.0
C6 C7 C8 C3 . . 0.0
C4 C3 C8 C7 . . 0.0
C2 C3 C8 C7 . . 178.7(4)
C3 C2 C9 C10 . . -112.7(3)
C1 C2 C9 C10 . . 121.6(4)
C3 C2 C9 C14 . . 66.6(4)
C1 C2 C9 C14 . . -59.1(5)
C14 C9 C10 C11 . . 0.0
C2 C9 C10 C11 . . 179.3(3)
C9 C10 C11 C12 . . 0.0
C10 C11 C12 C13 . . 0.0
C11 C12 C13 C14 . . 0.0
C12 C13 C14 C9 . . 0.0
C10 C9 C14 C13 . . 0.0
C2 C9 C14 C13 . . -179.3(4)
Eu1 O2' C1' O1' . . -5(3)
Eu1 O2' C1' C2' . . 164.8(5)
Eu1 O1' C1' O2' . . 5(3)
Eu1 O1' C1' C2' . . -165.2(5)
O2' C1' C2' C3' . . -101.6(14)
O1' C1' C2' C3' . . 73(2)
Eu1 C1' C2' C3' . . 13(3)
O2' C1' C2' C9' . . 124.0(15)
O1' C1' C2' C9' . . -62(2)
Eu1 C1' C2' C9' . . -121.7(16)
C9' C2' C3' C4' . . 73.8(14)
C1' C2' C3' C4' . . -67.3(14)
C9' C2' C3' C8' . . -116.3(15)
C1' C2' C3' C8' . . 102.6(15)
C8' C3' C4' C5' . . 0.0
C2' C3' C4' C5' . . 170.3(14)
C3' C4' C5' C6' . . 0.0
C4' C5' C6' C7' . . 0.0
C5' C6' C7' C8' . . 0.0
C6' C7' C8' C3' . . 0.0
C4' C3' C8' C7' . . 0.0
C2' C3' C8' C7' . . -169.6(15)
C3' C2' C9' C10' . . -78.6(14)
C1' C2' C9' C10' . . 61.0(17)
C3' C2' C9' C14' . . 105.2(14)
C1' C2' C9' C14' . . -115.2(14)
C14' C9' C10' C11' . . 0.0
C2' C9' C10' C11' . . -176.1(15)
C9' C10' C11' C12' . . 0.0
C10' C11' C12' C13' . . 0.0
C11' C12' C13' C14' . . 0.0
C12' C13' C14' C9' . . 0.0
C10' C9' C14' C13' . . 0.0
C2' C9' C14' C13' . . 176.3(14)
Eu1 O3 C15 O4 . . 10.2(4)
Eu1 O3 C15 C16 . . -168.2(3)
Eu1 O4 C15 O3 3_556 . -170.9(6)
Eu1 O4 C15 O3 . . -9.8(4)
Eu1 O4 C15 C16 3_556 . 7.6(10)
Eu1 O4 C15 C16 . . 168.7(3)
Eu1 O4 C15 Eu1 3_556 . -161.1(9)
O3 C15 C16 C23 . . 61.4(5)
O4 C15 C16 C23 . . -117.0(4)
Eu1 C15 C16 C23 . . -30.6(15)
O3 C15 C16 C17 . . -63.9(5)
O4 C15 C16 C17 . . 117.6(4)
Eu1 C15 C16 C17 . . -156.0(12)
C23 C16 C17 C22 . . -102.1(4)
C15 C16 C17 C22 . . 24.0(5)
C23 C16 C17 C18 . . 75.5(4)
C15 C16 C17 C18 . . -158.4(3)
C22 C17 C18 C19 . . 0.8(6)
C16 C17 C18 C19 . . -177.0(3)
C17 C18 C19 C20 . . 0.0(6)
C18 C19 C20 C21 . . -0.3(6)
C19 C20 C21 C22 . . -0.2(7)
C18 C17 C22 C21 . . -1.3(6)
C16 C17 C22 C21 . . 176.3(4)
C20 C21 C22 C17 . . 1.1(7)
C17 C16 C23 C24 . . -107.1(4)
C15 C16 C23 C24 . . 125.1(4)
C17 C16 C23 C28 . . 68.5(4)
C15 C16 C23 C28 . . -59.3(4)
C28 C23 C24 C25 . . -1.7(6)
C16 C23 C24 C25 . . 174.1(4)
C23 C24 C25 C26 . . 0.7(7)
C24 C25 C26 C27 . . 0.8(7)
C25 C26 C27 C28 . . -1.3(6)
C26 C27 C28 C23 . . 0.3(6)
C24 C23 C28 C27 . . 1.1(5)
C16 C23 C28 C27 . . -174.5(3)
Eu1 O5 C29 O6 . . -9.3(8)
Eu1 O5 C29 C30 . . 170.3(3)
Eu1 O6 C29 O5 3_556 . -4.0(7)
Eu1 O6 C29 C30 3_556 . 176.5(3)
O5 C29 C30 C31 . . 57.7(5)
O6 C29 C30 C31 . . -122.7(4)
O5 C29 C30 C37 . . -171.3(4)
O6 C29 C30 C37 . . 8.3(6)
C37 C30 C31 C32 . . 98.2(4)
C29 C30 C31 C32 . . -131.7(3)
C37 C30 C31 C36 . . -83.7(4)
C29 C30 C31 C36 . . 46.4(4)
C36 C31 C32 C33 . . 0.0
C30 C31 C32 C33 . . 178.1(3)
C31 C32 C33 C34 . . 0.0
C32 C33 C34 C35 . . 0.0
C33 C34 C35 C36 . . 0.0
C34 C35 C36 C31 . . 0.0
C32 C31 C36 C35 . . 0.0
C30 C31 C36 C35 . . -178.1(3)
C31 C30 C37 C38 . . -156.1(3)
C29 C30 C37 C38 . . 75.9(4)
C31 C30 C37 C42 . . 26.2(5)
C29 C30 C37 C42 . . -101.8(4)
C42 C37 C38 C39 . . 0.0
C30 C37 C38 C39 . . -177.8(4)
C37 C38 C39 C40 . . 0.0
C38 C39 C40 C41 . . 0.0
C39 C40 C41 C42 . . 0.0
C40 C41 C42 C37 . . 0.0
C38 C37 C42 C41 . . 0.0
C30 C37 C42 C41 . . 177.7(4)
Eu1 O6' C29' O5' 3_556 . 10(3)
Eu1 O6' C29' C30' 3_556 . -175.5(13)
Eu1 O5' C29' O6' . . -11(3)
Eu1 O5' C29' C30' . . 174.5(12)
Eu1 O5' C29' Eu1 . 3_556 -7.2(19)
O6' C29' C30' C31' . . -164.9(17)
O5' C29' C30' C31' . . 10(2)
Eu1 C29' C30' C31' 3_556 . -167.7(14)
O6' C29' C30' C37' . . 68(2)
O5' C29' C30' C37' . . -117.2(19)
Eu1 C29' C30' C37' 3_556 . 65(2)
C29' C30' C31' C32' . . -91.9(17)
C37' C30' C31' C32' . . 31(2)
C29' C30' C31' C36' . . 87.6(16)
C37' C30' C31' C36' . . -149.0(14)
C36' C31' C32' C33' . . 0.0
C30' C31' C32' C33' . . 179.6(15)
C31' C32' C33' C34' . . 0.0
C32' C33' C34' C35' . . 0.0
C33' C34' C35' C36' . . 0.0
C34' C35' C36' C31' . . 0.0
C32' C31' C36' C35' . . 0.0
C30' C31' C36' C35' . . -179.6(14)
C31' C30' C37' C38' . . -87(2)
C29' C30' C37' C38' . . 40(3)
C31' C30' C37' C42' . . 94(2)
C29' C30' C37' C42' . . -139(2)
C31' C30' C37' C39' . . -100(4)
C29' C30' C37' C39' . . 27(5)
C42' C37' C38' C39' . . 9(4)
C30' C37' C38' C39' . . -170(3)
C37' C38' C39' C40' . . -13(7)
C38' C39' C40' C41' . . 11(7)
C37' C39' C40' C41' . . 2(3)
C39' C40' C41' C42' . . -3(4)
C40' C41' C42' C37' . . 2(5)
C38' C37' C42' C41' . . -6(5)
C30' C37' C42' C41' . . 173(3)
C39' C37' C42' C41' . . -1(3)
C43 O7 C44 C45 . . -177.4(5)
Eu1 O7 C44 C45 . . -20.1(6)
O7 C44 C45 O8 . . 35.9(8)
C44 C45 O8 C46 . . 163.7(5)
C44 C45 O8 Eu1 . . -35.3(6)
